data_7000812
loop_
_publ_author_name
'Bi, Yanfeng'
'Wang, Xiu-Teng'
'Wang, Bing-Wu'
'Liao, Wuping'
'Wang, Xiaofei'
'Zhang, Hongjie'
'Gao, Song'
'Li, Deqian'

_publ_contact_author 'Prof Dr Wuping Liao'
_publ_section_title
;
 Two MnII2LnIII4 (Ln = Gd, Eu) hexanuclear compounds of
 p-tert-butylsulfinylcalix[4]arene
;
_journal_issue 12
_journal_name_full 'Dalton Transactions'
_journal_page_first 2250
_journal_page_last 2254
_journal_paper_doi 10.1039/b817515b
_journal_year 2009
_chemical_formula_moiety '[Eu4Mn2(C40H44O8S4)4(H2O)2](H2O)5.32(CHCl3)7.55'
_chemical_formula_sum 'C167.55 H198.19 Cl22.65 Eu4 Mn2 O39.35 S16'
_chemical_formula_weight 4875.35
_chemical_name_common '[Eu4Mn2(C40H44O8S4)4(H2O)2](H2O)5.32(CHCl3)7.55'
_chemical_name_systematic
; 
 ? 
;
_space_group_IT_number 88
_symmetry_cell_setting tetragonal
_symmetry_space_group_name_Hall '-I 4ad'
_symmetry_space_group_name_H-M 'I 41/a :2'
_atom_sites_solution_hydrogens geom
_atom_sites_solution_primary direct
_atom_sites_solution_secondary difmap
_audit_creation_method SHELXL-97
_cell_angle_alpha 90.00
_cell_angle_beta 90.00
_cell_angle_gamma 90.00
_cell_formula_units_Z 4
_cell_length_a 19.6997(8)
_cell_length_b 19.6997(8)
_cell_length_c 65.255(4)
_cell_measurement_reflns_used 9473
_cell_measurement_temperature 150(2)
_cell_measurement_theta_max 25.79
_cell_measurement_theta_min 2.33
_cell_volume 25324(2)
_computing_cell_refinement 'SMART (Bruker, 2001)'
_computing_data_collection 'SMART (Bruker, 2001)'
_computing_data_reduction 'SAINT+ (Bruker, 1999)'
_computing_molecular_graphics 'PLATON (Spek, 2003)'
_computing_publication_material 'SHELXTL (1998)'
_computing_structure_refinement 'SHELXL-97 (Sheldrick, 2008)'
_computing_structure_solution 'SHELXS-97 (Sheldrick, 2008)'
_diffrn_ambient_temperature 150(2)
_diffrn_measured_fraction_theta_full 0.998
_diffrn_measured_fraction_theta_max 0.998
_diffrn_measurement_device_type 'Bruker AXS Apex CCD diffractometer'
_diffrn_measurement_method '\w scan'
_diffrn_radiation_monochromator graphite
_diffrn_radiation_source 'fine-focus sealed tube'
_diffrn_radiation_type MoK\a
_diffrn_radiation_wavelength 0.71073
_diffrn_reflns_av_R_equivalents 0.0545
_diffrn_reflns_av_sigmaI/netI 0.0223
_diffrn_reflns_limit_h_max 25
_diffrn_reflns_limit_h_min -26
_diffrn_reflns_limit_k_max 26
_diffrn_reflns_limit_k_min -26
_diffrn_reflns_limit_l_max 86
_diffrn_reflns_limit_l_min -85
_diffrn_reflns_number 256781
_diffrn_reflns_theta_full 28.00
_diffrn_reflns_theta_max 28.00
_diffrn_reflns_theta_min 1.87
_exptl_absorpt_coefficient_mu 1.498
_exptl_absorpt_correction_T_max 0.6514
_exptl_absorpt_correction_T_min 0.4339
_exptl_absorpt_correction_type empirical
_exptl_absorpt_process_details ' SADABS, Sheldrick, 1996'
_exptl_crystal_colour colorless
_exptl_crystal_density_diffrn 1.279
_exptl_crystal_density_method 'not measured'
_exptl_crystal_description block
_exptl_crystal_F_000 9846
_exptl_crystal_size_max 0.67
_exptl_crystal_size_mid 0.38
_exptl_crystal_size_min 0.31
_refine_diff_density_max 3.624
_refine_diff_density_min -2.262
_refine_diff_density_rms 0.208
_refine_ls_extinction_method none
_refine_ls_goodness_of_fit_ref 1.082
_refine_ls_hydrogen_treatment constr
_refine_ls_matrix_type full
_refine_ls_number_parameters 543
_refine_ls_number_reflns 15242
_refine_ls_number_restraints 18
_refine_ls_restrained_S_all 1.085
_refine_ls_R_factor_all 0.1080
_refine_ls_R_factor_gt 0.0882
_refine_ls_shift/su_max 0.004
_refine_ls_shift/su_mean 0.000
_refine_ls_structure_factor_coef Fsqd
_refine_ls_weighting_details 'calc w=1/[\s^2^(Fo^2^)+(0.1957P)^2^+126.3722P] where P=(Fo^2^+2Fc^2^)/3'
_refine_ls_weighting_scheme calc
_refine_ls_wR_factor_gt 0.2715
_refine_ls_wR_factor_ref 0.2913
_reflns_number_gt 11950
_reflns_number_total 15242
_reflns_threshold_expression >2sigma(I)
_cod_data_source_file b817515b2.txt
_cod_data_source_block compound_2_non_squeezed
_cod_depositor_comments
;
The following automatic conversions were performed:
'_symmetry_cell_setting' value 'Tetragonal' changed to 'tetragonal'
according to '/home/saulius/struct/CIF-dictionaries/cif_core.dic'
dictionary named 'cif_core.dic' version 2.4.1 from
2010-06-29.

'_refine_ls_hydrogen_treatment' value 'Constr' changed to
'constr' according to '/home/saulius/struct/CIF-dictionaries/cif_core.dic'
dictionary named 'cif_core.dic' version 2.4.1 from 2010-06-29.

Automatic conversion script
Id: cif_fix_enum 1527 2010-12-29 10:47:43Z saulius 
;
_cod_original_sg_symbol_H-M I41/a
_cod_database_code 7000812

loop_
_symmetry_equiv_pos_as_xyz
'x, y, z'
'-x, -y+1/2, z'
'-y+3/4, x+1/4, z+1/4'
'y+1/4, -x+1/4, z+1/4'
'x+1/2, y+1/2, z+1/2'
'-x+1/2, -y+1, z+1/2'
'-y+5/4, x+3/4, z+3/4'
'y+3/4, -x+3/4, z+3/4'
'-x, -y, -z'
'x, y-1/2, -z'
'y-3/4, -x-1/4, -z-1/4'
'-y-1/4, x-1/4, -z-1/4'
'-x+1/2, -y+1/2, -z+1/2'
'x+1/2, y, -z+1/2'
'y-1/4, -x+1/4, -z+1/4'
'-y+1/4, x+1/4, -z+1/4'

loop_
_atom_site_label
_atom_site_type_symbol
_atom_site_fract_x
_atom_site_fract_y
_atom_site_fract_z
_atom_site_U_iso_or_equiv
_atom_site_adp_type
_atom_site_occupancy
_atom_site_symmetry_multiplicity
_atom_site_calc_flag
_atom_site_refinement_flags
_atom_site_disorder_assembly
_atom_site_disorder_group
Eu1 Eu 0.073637(14) 0.154561(17) 0.572368(5) 0.04068(15) Uani 1 1 d . . .
Mn1 Mn 0.0000 0.2500 0.53695(2) 0.0413(3) Uani 1 2 d S . .
S1 S 0.08749(12) 0.32062(12) 0.50633(4) 0.0674(6) Uani 1 1 d . . .
S2 S 0.24659(8) 0.18470(10) 0.56443(3) 0.0520(4) Uani 1 1 d . . .
S3 S 0.11692(9) 0.33884(8) 0.62441(2) 0.0441(4) Uani 1 1 d . . .
S4 S -0.00237(8) 0.50566(8) 0.56598(3) 0.0482(4) Uani 1 1 d . . .
O1 O 0.1076(2) 0.2318(3) 0.54465(7) 0.0471(10) Uani 1 1 d . . .
O2 O 0.1217(2) 0.2465(3) 0.58940(8) 0.0661(16) Uani 1 1 d . . .
O3 O 0.0316(2) 0.3679(2) 0.58837(7) 0.0474(10) Uani 1 1 d . . .
O4 O 0.0038(2) 0.3596(2) 0.54400(7) 0.0438(9) Uani 1 1 d . . .
O5 O 0.0338(6) 0.2790(6) 0.50750(15) 0.063(2) Uani 0.50 1 d P . .
O5' O 0.0899(6) 0.3271(6) 0.48484(17) 0.063(2) Uani 0.50 1 d P . .
O6 O 0.1903(2) 0.1339(3) 0.56748(8) 0.0524(11) Uani 1 1 d . . .
O7 O 0.1433(3) 0.3571(3) 0.64569(8) 0.0660(15) Uani 1 1 d . . .
O8 O -0.0663(2) 0.4642(2) 0.56769(8) 0.0484(10) Uani 1 1 d . . .
O9 O 0.0000 0.2500 0.57108(10) 0.0437(13) Uani 1 2 d S . .
C1 C 0.1643(4) 0.2893(4) 0.51701(11) 0.0539(17) Uani 1 1 d . . .
C2 C 0.2233(4) 0.3044(5) 0.50598(14) 0.066(2) Uani 1 1 d . . .
H2A H 0.2196 0.3298 0.4936 0.079 Uiso 1 1 calc R . .
C3 C 0.2842(5) 0.2843(6) 0.51221(17) 0.081(3) Uani 1 1 d . . .
C4 C 0.2879(4) 0.2472(5) 0.53065(15) 0.068(2) Uani 1 1 d . . .
H4A H 0.3309 0.2323 0.5355 0.082 Uiso 1 1 calc R . .
C5 C 0.2296(3) 0.2321(4) 0.54200(12) 0.0530(16) Uani 1 1 d . . .
C6 C 0.2425(3) 0.2447(3) 0.58457(11) 0.0473(14) Uani 1 1 d . . .
C7 C 0.3063(3) 0.2697(4) 0.59055(14) 0.0569(18) Uani 1 1 d . . .
H7A H 0.3456 0.2554 0.5833 0.068 Uiso 1 1 calc R . .
C8 C 0.3136(4) 0.3150(3) 0.60685(15) 0.059(2) Uani 1 1 d . . .
C9 C 0.2550(4) 0.3354(3) 0.61689(12) 0.0522(16) Uani 1 1 d . . .
H9A H 0.2585 0.3658 0.6281 0.063 Uiso 1 1 calc R . .
C10 C 0.1911(3) 0.3122(3) 0.61088(10) 0.0431(13) Uani 1 1 d . . .
C11 C 0.1055(3) 0.4201(3) 0.61244(9) 0.0400(12) Uani 1 1 d . . .
C12 C 0.1387(3) 0.4761(3) 0.62010(11) 0.0477(14) Uani 1 1 d . . .
H12A H 0.1671 0.4708 0.6318 0.057 Uiso 1 1 calc R . .
C13 C 0.1322(4) 0.5395(3) 0.61147(12) 0.0517(16) Uani 1 1 d . . .
C14 C 0.0868(3) 0.5456(3) 0.59475(12) 0.0485(15) Uani 1 1 d . . .
H14A H 0.0796 0.5889 0.5887 0.058 Uiso 1 1 calc R . .
C15 C 0.0523(3) 0.4887(3) 0.58701(10) 0.0401(12) Uani 1 1 d . . .
C16 C 0.0436(3) 0.4757(4) 0.54432(11) 0.0497(15) Uani 1 1 d . . .
C17 C 0.0813(3) 0.5274(4) 0.53508(12) 0.0543(17) Uani 1 1 d . . .
H17A H 0.0805 0.5714 0.5410 0.065 Uiso 1 1 calc R . .
C18 C 0.1193(4) 0.5172(4) 0.51779(12) 0.0581(19) Uani 1 1 d . . .
C19 C 0.1182(4) 0.4518(4) 0.50973(12) 0.0571(18) Uani 1 1 d . . .
H19A H 0.1436 0.4423 0.4977 0.069 Uiso 1 1 calc R . .
C20 C 0.0812(3) 0.4005(4) 0.51880(11) 0.0492(15) Uani 1 1 d . . .
C21 C 0.1637(3) 0.2498(3) 0.53516(11) 0.0468(14) Uani 1 1 d . . .
C22 C 0.1826(3) 0.2666(3) 0.59452(10) 0.0423(13) Uani 1 1 d . . .
C23 C 0.0609(3) 0.4231(3) 0.59558(9) 0.0384(12) Uani 1 1 d . . .
C24 C 0.0407(3) 0.4092(4) 0.53635(10) 0.0458(14) Uani 1 1 d . . .
C25 C 0.3477(6) 0.2999(8) 0.4992(2) 0.112(5) Uani 1 1 d . . .
C26 C 0.3825(5) 0.3420(5) 0.6141(2) 0.084(3) Uani 1 1 d . . .
C27 C 0.1714(4) 0.6011(4) 0.61972(14) 0.062(2) Uani 1 1 d . . .
C28 C 0.1594(4) 0.5726(5) 0.50674(14) 0.066(2) Uani 1 1 d . . .
C29 C 0.3493(9) 0.3746(9) 0.4932(3) 0.143(6) Uani 1 1 d U . .
H29A H 0.3111 0.3846 0.4841 0.214 Uiso 1 1 calc R . .
H29B H 0.3920 0.3846 0.4861 0.214 Uiso 1 1 calc R . .
H29C H 0.3459 0.4027 0.5055 0.214 Uiso 1 1 calc R . .
C30 C 0.4126(8) 0.2947(10) 0.5141(3) 0.143(6) Uani 1 1 d U . .
H30A H 0.4169 0.2481 0.5192 0.215 Uiso 1 1 calc R . .
H30B H 0.4067 0.3257 0.5257 0.215 Uiso 1 1 calc R . .
H30C H 0.4537 0.3071 0.5065 0.215 Uiso 1 1 calc R . .
C31 C 0.3675(17) 0.2389(17) 0.4876(5) 0.246(14) Uani 1 1 d U . .
H31A H 0.3331 0.2291 0.4772 0.369 Uiso 1 1 calc R . .
H31B H 0.3711 0.2002 0.4970 0.369 Uiso 1 1 calc R . .
H31C H 0.4114 0.2466 0.4810 0.369 Uiso 1 1 calc R . .
C32 C 0.4391(5) 0.3237(8) 0.5988(3) 0.143(7) Uani 1 1 d . . .
H32A H 0.4434 0.2742 0.5979 0.214 Uiso 1 1 calc R . .
H32B H 0.4822 0.3432 0.6034 0.214 Uiso 1 1 calc R . .
H32C H 0.4278 0.3419 0.5852 0.214 Uiso 1 1 calc R . .
C33 C 0.3985(6) 0.3163(7) 0.6345(2) 0.117(5) Uani 1 1 d . . .
H33A H 0.4001 0.2666 0.6342 0.176 Uiso 1 1 calc R . .
H33B H 0.3634 0.3311 0.6442 0.176 Uiso 1 1 calc R . .
H33C H 0.4427 0.3341 0.6389 0.176 Uiso 1 1 calc R . .
C34 C 0.3805(5) 0.4203(5) 0.6138(2) 0.090(3) Uani 1 1 d . . .
H34A H 0.3454 0.4364 0.6233 0.135 Uiso 1 1 calc R . .
H34B H 0.3700 0.4361 0.5999 0.135 Uiso 1 1 calc R . .
H34C H 0.4248 0.4382 0.6180 0.135 Uiso 1 1 calc R . .
C35 C 0.2468(4) 0.5833(5) 0.61959(18) 0.077(3) Uani 1 1 d . . .
H35A H 0.2615 0.5744 0.6055 0.115 Uiso 1 1 calc R . .
H35B H 0.2544 0.5426 0.6280 0.115 Uiso 1 1 calc R . .
H35C H 0.2729 0.6212 0.6252 0.115 Uiso 1 1 calc R . .
C36 C 0.1600(6) 0.6645(4) 0.6072(2) 0.087(3) Uani 1 1 d . . .
H36A H 0.1739 0.6563 0.5930 0.130 Uiso 1 1 calc R . .
H36B H 0.1869 0.7018 0.6130 0.130 Uiso 1 1 calc R . .
H36C H 0.1117 0.6766 0.6076 0.130 Uiso 1 1 calc R . .
C37 C 0.1483(6) 0.6157(5) 0.64257(18) 0.088(3) Uani 1 1 d . . .
H37A H 0.0998 0.6266 0.6428 0.131 Uiso 1 1 calc R . .
H37B H 0.1742 0.6542 0.6480 0.131 Uiso 1 1 calc R . .
H37C H 0.1567 0.5755 0.6510 0.131 Uiso 1 1 calc R . .
C38 C 0.1619(9) 0.6360(7) 0.5178(2) 0.129(6) Uani 1 1 d . . .
H38A H 0.1883 0.6692 0.5099 0.194 Uiso 1 1 calc R . .
H38B H 0.1833 0.6288 0.5312 0.194 Uiso 1 1 calc R . .
H38C H 0.1156 0.6532 0.5198 0.194 Uiso 1 1 calc R . .
C39 C 0.2331(5) 0.5507(7) 0.5034(2) 0.105(4) Uani 1 1 d . . .
H39A H 0.2579 0.5870 0.4964 0.157 Uiso 1 1 calc R . .
H39B H 0.2342 0.5094 0.4951 0.157 Uiso 1 1 calc R . .
H39C H 0.2545 0.5418 0.5167 0.157 Uiso 1 1 calc R . .
C40 C 0.1247(8) 0.5845(7) 0.4859(2) 0.120(5) Uani 1 1 d . . .
H40A H 0.1490 0.6201 0.4784 0.180 Uiso 1 1 calc R . .
H40B H 0.0776 0.5988 0.4881 0.180 Uiso 1 1 calc R . .
H40C H 0.1253 0.5424 0.4779 0.180 Uiso 1 1 calc R . .
C41 C 0.2496(12) 0.4516(12) 0.5547(4) 0.1130(14) Uiso 0.652(8) 1 d P . .
H41A H 0.2386 0.4570 0.5398 0.136 Uiso 0.652(8) 1 calc PR . .
Cl1 Cl 0.1976(3) 0.4044(3) 0.56158(9) 0.1130(14) Uiso 0.652(8) 1 d P . .
Cl2 Cl 0.3378(3) 0.4185(3) 0.55390(9) 0.1130(14) Uiso 0.652(8) 1 d P . .
Cl3 Cl 0.2507(3) 0.5380(3) 0.56360(10) 0.1130(14) Uiso 0.652(8) 1 d P . .
C42 C 0.2126(11) 0.4692(11) 0.4383(3) 0.1063(12) Uiso 0.713(7) 1 d P . .
H42A H 0.1834 0.5106 0.4377 0.128 Uiso 0.713(7) 1 calc PR . .
Cl4 Cl 0.2907(3) 0.4934(3) 0.44913(8) 0.1063(12) Uiso 0.713(7) 1 d P . .
Cl5 Cl 0.2219(3) 0.4402(3) 0.41367(8) 0.1063(12) Uiso 0.713(7) 1 d P . .
Cl6 Cl 0.1711(3) 0.4100(3) 0.45374(8) 0.1063(12) Uiso 0.713(7) 1 d P . .
C43 C 0.446(3) 0.600(3) 0.4509(9) 0.217(5) Uiso 0.523(10) 1 d P . .
H43A H 0.4016 0.5967 0.4438 0.260 Uiso 0.523(10) 1 calc PR . .
Cl7 Cl 0.4117(8) 0.5761(9) 0.4771(2) 0.217(5) Uiso 0.523(10) 1 d P . .
Cl8 Cl 0.4793(9) 0.5310(9) 0.4394(3) 0.217(5) Uiso 0.523(10) 1 d P . .
Cl9 Cl 0.4589(9) 0.6659(9) 0.4450(3) 0.217(5) Uiso 0.523(10) 1 d P . .
O10 O -0.0185(7) 0.6780(7) 0.5447(2) 0.098(6) Uiso 0.59(3) 1 d P . .
O11 O 0.0860(9) 0.7239(9) 0.5634(3) 0.144(9) Uiso 0.74(4) 1 d P . .

loop_
_atom_site_aniso_label
_atom_site_aniso_U_11
_atom_site_aniso_U_22
_atom_site_aniso_U_33
_atom_site_aniso_U_23
_atom_site_aniso_U_13
_atom_site_aniso_U_12
Eu1 0.03273(19) 0.0507(2) 0.0386(2) -0.00537(12) 0.00065(10) -0.00866(12)
Mn1 0.0378(6) 0.0491(7) 0.0371(6) 0.000 0.000 -0.0090(5)
S1 0.0722(13) 0.0781(14) 0.0518(11) -0.0108(9) -0.0112(9) -0.0021(10)
S2 0.0349(7) 0.0558(10) 0.0654(10) -0.0068(8) 0.0034(7) -0.0011(7)
S3 0.0520(8) 0.0413(8) 0.0389(7) 0.0031(6) -0.0011(6) -0.0136(7)
S4 0.0420(8) 0.0402(8) 0.0625(10) 0.0089(7) -0.0003(7) 0.0023(6)
O1 0.035(2) 0.060(3) 0.047(2) -0.004(2) 0.0035(18) -0.0087(19)
O2 0.030(2) 0.109(5) 0.059(3) -0.033(3) -0.001(2) -0.007(2)
O3 0.057(3) 0.034(2) 0.051(2) 0.0053(18) -0.017(2) -0.0120(19)
O4 0.044(2) 0.046(2) 0.042(2) 0.0081(18) -0.0001(18) -0.0076(18)
O5 0.071(5) 0.078(5) 0.040(4) -0.005(3) 0.002(3) -0.016(4)
O5' 0.071(5) 0.078(5) 0.040(4) -0.005(3) 0.002(3) -0.016(4)
O6 0.039(2) 0.063(3) 0.055(3) -0.009(2) 0.003(2) -0.003(2)
O7 0.087(4) 0.072(4) 0.039(2) 0.000(2) -0.007(2) -0.029(3)
O8 0.040(2) 0.047(2) 0.059(3) 0.006(2) -0.001(2) 0.0018(19)
O9 0.042(3) 0.042(3) 0.048(3) 0.000 0.000 -0.006(2)
C1 0.059(4) 0.050(4) 0.053(4) -0.011(3) 0.018(3) -0.013(3)
C2 0.058(5) 0.073(5) 0.066(5) 0.001(4) 0.021(4) -0.016(4)
C3 0.062(5) 0.088(6) 0.092(7) 0.005(5) 0.039(5) -0.014(5)
C4 0.041(4) 0.075(5) 0.088(6) -0.006(5) 0.013(4) -0.008(3)
C5 0.037(3) 0.058(4) 0.064(4) -0.004(3) 0.008(3) -0.007(3)
C6 0.032(3) 0.048(3) 0.061(4) -0.002(3) -0.006(3) -0.006(2)
C7 0.029(3) 0.048(4) 0.094(6) 0.004(4) -0.013(3) -0.003(3)
C8 0.038(3) 0.037(3) 0.103(6) 0.003(3) -0.021(4) -0.004(3)
C9 0.052(4) 0.035(3) 0.070(4) 0.001(3) -0.017(3) -0.009(3)
C10 0.045(3) 0.037(3) 0.047(3) 0.007(2) -0.011(3) -0.007(2)
C11 0.035(3) 0.039(3) 0.045(3) 0.000(2) 0.002(2) -0.006(2)
C12 0.043(3) 0.047(3) 0.053(4) -0.005(3) 0.002(3) -0.010(3)
C13 0.046(3) 0.037(3) 0.073(5) -0.012(3) 0.004(3) -0.007(3)
C14 0.040(3) 0.032(3) 0.073(4) -0.001(3) 0.004(3) -0.002(2)
C15 0.031(3) 0.033(3) 0.056(3) 0.001(2) 0.003(2) 0.000(2)
C16 0.044(3) 0.052(4) 0.052(4) 0.011(3) 0.000(3) -0.003(3)
C17 0.039(3) 0.053(4) 0.072(5) 0.021(3) -0.008(3) -0.005(3)
C18 0.040(3) 0.069(5) 0.065(4) 0.030(4) -0.007(3) -0.018(3)
C19 0.044(4) 0.076(5) 0.051(4) 0.019(3) -0.002(3) -0.013(3)
C20 0.041(3) 0.057(4) 0.050(3) 0.008(3) -0.001(3) -0.008(3)
C21 0.036(3) 0.050(4) 0.054(4) -0.012(3) 0.006(3) -0.009(3)
C22 0.031(3) 0.048(3) 0.048(3) -0.001(3) -0.006(2) -0.002(2)
C23 0.039(3) 0.033(3) 0.043(3) -0.002(2) 0.006(2) -0.003(2)
C24 0.041(3) 0.052(4) 0.044(3) 0.010(3) -0.006(2) -0.006(3)
C25 0.072(7) 0.139(12) 0.126(10) 0.016(9) 0.047(7) -0.016(7)
C26 0.051(4) 0.060(5) 0.143(10) -0.002(5) -0.043(5) -0.011(4)
C27 0.057(4) 0.047(4) 0.083(5) -0.011(4) 0.004(4) -0.017(3)
C28 0.051(4) 0.072(5) 0.075(5) 0.033(4) -0.005(4) -0.024(4)
C29 0.125(9) 0.150(9) 0.153(9) 0.031(8) 0.030(7) -0.025(7)
C30 0.103(8) 0.156(10) 0.169(10) 0.028(8) 0.029(7) -0.009(7)
C31 0.242(16) 0.250(16) 0.247(16) -0.011(10) 0.039(10) -0.018(10)
C32 0.031(4) 0.119(10) 0.28(2) -0.055(12) -0.022(8) -0.015(5)
C33 0.081(7) 0.102(8) 0.168(13) 0.041(9) -0.077(8) -0.033(6)
C34 0.064(5) 0.071(6) 0.135(10) 0.015(6) -0.027(6) -0.033(5)
C35 0.055(5) 0.057(5) 0.119(8) -0.024(5) -0.011(5) -0.012(4)
C36 0.088(7) 0.045(4) 0.129(9) 0.002(5) -0.018(6) -0.023(4)
C37 0.106(8) 0.061(5) 0.096(7) -0.029(5) 0.012(6) -0.027(5)
C38 0.171(14) 0.088(8) 0.128(11) 0.030(8) 0.003(10) -0.083(9)
C39 0.055(5) 0.130(10) 0.129(10) 0.044(8) -0.001(6) -0.028(6)
C40 0.137(11) 0.124(10) 0.099(8) 0.071(8) -0.024(8) -0.047(9)

loop_
_atom_type_symbol
_atom_type_description
_atom_type_scat_dispersion_real
_atom_type_scat_dispersion_imag
_atom_type_scat_source
C C 0.0033 0.0016 'International Tables Vol C Tables 4.2.6.8 and 6.1.1.4'
H H 0.0000 0.0000 'International Tables Vol C Tables 4.2.6.8 and 6.1.1.4'
O O 0.0106 0.0060 'International Tables Vol C Tables 4.2.6.8 and 6.1.1.4'
S S 0.1246 0.1234 'International Tables Vol C Tables 4.2.6.8 and 6.1.1.4'
Cl Cl 0.1484 0.1585 'International Tables Vol C Tables 4.2.6.8 and 6.1.1.4'
Mn Mn 0.3368 0.7283 'International Tables Vol C Tables 4.2.6.8 and 6.1.1.4'
Eu Eu -0.1578 3.6682 'International Tables Vol C Tables 4.2.6.8 and 6.1.1.4'

loop_
_geom_angle_atom_site_label_1
_geom_angle_atom_site_label_2
_geom_angle_atom_site_label_3
_geom_angle
_geom_angle_site_symmetry_1
_geom_angle_site_symmetry_3
_geom_angle_publ_flag
O2 Eu1 O6 78.59(18) . . ?
O2 Eu1 O3 106.98(16) . 2 ?
O6 Eu1 O3 152.03(18) . 2 ?
O2 Eu1 O8 149.0(2) . 2 ?
O6 Eu1 O8 82.61(17) . 2 ?
O3 Eu1 O8 79.48(16) 2 2 ?
O2 Eu1 O9 69.47(17) . . ?
O6 Eu1 O9 136.69(14) . . ?
O3 Eu1 O9 68.19(14) 2 . ?
O8 Eu1 O9 137.81(12) 2 . ?
O2 Eu1 O7 77.2(2) . 15_556 ?
O6 Eu1 O7 77.30(19) . 15_556 ?
O3 Eu1 O7 77.4(2) 2 15_556 ?
O8 Eu1 O7 74.82(19) 2 15_556 ?
O9 Eu1 O7 120.9(2) . 15_556 ?
O2 Eu1 O4 135.5(2) . 2 ?
O6 Eu1 O4 119.49(16) . 2 ?
O3 Eu1 O4 76.30(16) 2 2 ?
O8 Eu1 O4 75.38(16) 2 2 ?
O9 Eu1 O4 71.27(16) . 2 ?
O7 Eu1 O4 143.1(2) 15_556 2 ?
O2 Eu1 O1 76.02(19) . . ?
O6 Eu1 O1 75.04(17) . . ?
O3 Eu1 O1 132.87(16) 2 . ?
O8 Eu1 O1 122.34(16) 2 . ?
O9 Eu1 O1 69.51(16) . . ?
O7 Eu1 O1 144.6(2) 15_556 . ?
O4 Eu1 O1 71.29(15) 2 . ?
O2 Eu1 Mn1 93.99(17) . . ?
O6 Eu1 Mn1 115.52(13) . . ?
O3 Eu1 Mn1 91.76(13) 2 . ?
O8 Eu1 Mn1 116.38(12) 2 . ?
O9 Eu1 Mn1 42.21(15) . . ?
O7 Eu1 Mn1 163.04(13) 15_556 . ?
O4 Eu1 Mn1 41.79(11) 2 . ?
O1 Eu1 Mn1 41.77(10) . . ?
O2 Eu1 S4 158.08(17) . 2 ?
O6 Eu1 S4 102.73(14) . 2 ?
O3 Eu1 S4 61.89(11) 2 2 ?
O8 Eu1 S4 20.27(12) 2 2 ?
O9 Eu1 S4 117.85(4) . 2 ?
O7 Eu1 S4 81.78(17) 15_556 2 ?
O4 Eu1 S4 63.16(11) 2 2 ?
O1 Eu1 S4 125.71(11) . 2 ?
Mn1 Eu1 S4 104.74(3) . 2 ?
O2 Eu1 S2 62.74(12) . . ?
O6 Eu1 S2 19.75(14) . . ?
O3 Eu1 S2 162.17(13) 2 . ?
O8 Eu1 S2 102.06(12) 2 . ?
O9 Eu1 S2 117.08(4) . . ?
O7 Eu1 S2 85.85(16) 15_556 . ?
O4 Eu1 S2 121.42(11) 2 . ?
O1 Eu1 S2 61.34(11) . . ?
Mn1 Eu1 S2 103.11(4) . . ?
S4 Eu1 S2 121.96(4) 2 . ?
O2 Eu1 S3 65.59(17) . 15_556 ?
O6 Eu1 S3 91.71(13) . 15_556 ?
O3 Eu1 S3 67.37(13) 2 15_556 ?
O8 Eu1 S3 90.79(13) 2 15_556 ?
O9 Eu1 S3 100.50(15) . 15_556 ?
O7 Eu1 S3 20.40(13) 15_556 15_556 ?
O4 Eu1 S3 142.96(11) 2 15_556 ?
O1 Eu1 S3 141.22(11) . 15_556 ?
Mn1 Eu1 S3 142.71(3) . 15_556 ?
S4 Eu1 S3 92.50(4) 2 15_556 ?
S2 Eu1 S3 94.81(4) . 15_556 ?
O5 Mn1 O5 49.1(6) 2 . ?
O5 Mn1 O1 87.0(4) 2 2 ?
O5 Mn1 O1 117.8(4) . 2 ?
O5 Mn1 O1 117.8(4) 2 . ?
O5 Mn1 O1 87.0(4) . . ?
O1 Mn1 O1 153.7(2) 2 . ?
O5 Mn1 O4 117.7(4) 2 . ?
O5 Mn1 O4 85.1(3) . . ?
O1 Mn1 O4 80.00(17) 2 . ?
O1 Mn1 O4 94.51(17) . . ?
O5 Mn1 O4 85.1(3) 2 2 ?
O5 Mn1 O4 117.7(4) . 2 ?
O1 Mn1 O4 94.51(17) 2 2 ?
O1 Mn1 O4 80.00(17) . 2 ?
O4 Mn1 O4 155.9(2) . 2 ?
O5 Mn1 O9 155.5(3) 2 . ?
O5 Mn1 O9 155.5(3) . . ?
O1 Mn1 O9 76.83(12) 2 . ?
O1 Mn1 O9 76.83(12) . . ?
O4 Mn1 O9 77.97(12) . . ?
O4 Mn1 O9 77.97(12) 2 . ?
O5 Mn1 Eu1 130.5(4) 2 2 ?
O5 Mn1 Eu1 128.3(3) . 2 ?
O1 Mn1 Eu1 47.84(13) 2 2 ?
O1 Mn1 Eu1 110.69(13) . 2 ?
O4 Mn1 Eu1 46.75(12) . 2 ?
O4 Mn1 Eu1 113.24(12) 2 2 ?
O9 Mn1 Eu1 45.776(17) . 2 ?
O5 Mn1 Eu1 128.3(3) 2 . ?
O5 Mn1 Eu1 130.5(4) . . ?
O1 Mn1 Eu1 110.69(13) 2 . ?
O1 Mn1 Eu1 47.84(13) . . ?
O4 Mn1 Eu1 113.24(12) . . ?
O4 Mn1 Eu1 46.75(11) 2 . ?
O9 Mn1 Eu1 45.773(17) . . ?
Eu1 Mn1 Eu1 91.55(3) 2 . ?
O5 S1 O5' 98.0(6) . . ?
O5 S1 C1 115.9(6) . . ?
O5' S1 C1 113.2(6) . . ?
O5 S1 C20 117.5(6) . . ?
O5' S1 C20 112.2(6) . . ?
C1 S1 C20 100.8(3) . . ?
O6 S2 C5 108.7(3) . . ?
O6 S2 C6 108.2(3) . . ?
C5 S2 C6 104.7(4) . . ?
O6 S2 Eu1 31.9(2) . . ?
C5 S2 Eu1 91.6(2) . . ?
C6 S2 Eu1 87.6(2) . . ?
O7 S3 C10 103.9(3) . . ?
O7 S3 C11 103.3(3) . . ?
C10 S3 C11 98.6(3) . . ?
O7 S3 Eu1 33.0(2) . 16_556 ?
C10 S3 Eu1 124.2(2) . 16_556 ?
C11 S3 Eu1 119.4(2) . 16_556 ?
O8 S4 C15 110.4(3) . . ?
O8 S4 C16 107.7(3) . . ?
C15 S4 C16 104.0(3) . . ?
O8 S4 Eu1 32.95(18) . 2 ?
C15 S4 Eu1 89.0(2) . 2 ?
C16 S4 Eu1 90.0(2) . 2 ?
C21 O1 Mn1 131.0(5) . . ?
C21 O1 Eu1 137.9(5) . . ?
Mn1 O1 Eu1 90.39(15) . . ?
C22 O2 Eu1 137.0(5) . . ?
C23 O3 Eu1 134.2(4) . 2 ?
C24 O4 Mn1 131.7(4) . . ?
C24 O4 Eu1 136.5(4) . 2 ?
Mn1 O4 Eu1 91.46(15) . 2 ?
S1 O5 O5 175.7(10) . 2 ?
S1 O5 Mn1 117.8(6) . . ?
O5 O5 Mn1 65.5(3) 2 . ?
S2 O6 Eu1 128.3(3) . . ?
S3 O7 Eu1 126.6(3) . 16_556 ?
S4 O8 Eu1 126.8(3) . 2 ?
Mn1 O9 Eu1 92.02(15) . 2 ?
Mn1 O9 Eu1 92.02(15) . . ?
Eu1 O9 Eu1 176.0(3) 2 . ?
C2 C1 C21 123.5(8) . . ?
C2 C1 S1 115.6(7) . . ?
C21 C1 S1 120.8(5) . . ?
C3 C2 C1 122.1(9) . . ?
C3 C2 H2A 119.0 . . ?
C1 C2 H2A 119.0 . . ?
C2 C3 C4 117.6(7) . . ?
C2 C3 C25 120.3(11) . . ?
C4 C3 C25 122.1(10) . . ?
C5 C4 C3 121.3(8) . . ?
C5 C4 H4A 119.3 . . ?
C3 C4 H4A 119.3 . . ?
C4 C5 C21 122.2(8) . . ?
C4 C5 S2 113.3(6) . . ?
C21 C5 S2 124.4(5) . . ?
C7 C6 C22 120.7(7) . . ?
C7 C6 S2 113.5(6) . . ?
C22 C6 S2 125.7(5) . . ?
C8 C7 C6 121.8(7) . . ?
C8 C7 H7A 119.1 . . ?
C6 C7 H7A 119.1 . . ?
C9 C8 C7 117.4(6) . . ?
C9 C8 C26 119.5(8) . . ?
C7 C8 C26 123.2(8) . . ?
C8 C9 C10 121.5(7) . . ?
C8 C9 H9A 119.2 . . ?
C10 C9 H9A 119.2 . . ?
C9 C10 C22 122.0(7) . . ?
C9 C10 S3 120.2(5) . . ?
C22 C10 S3 117.8(5) . . ?
C12 C11 C23 123.0(6) . . ?
C12 C11 S3 119.8(5) . . ?
C23 C11 S3 117.1(4) . . ?
C13 C12 C11 122.3(7) . . ?
C13 C12 H12A 118.8 . . ?
C11 C12 H12A 118.8 . . ?
C12 C13 C14 116.8(6) . . ?
C12 C13 C27 121.8(7) . . ?
C14 C13 C27 121.4(7) . . ?
C15 C14 C13 121.0(6) . . ?
C15 C14 H14A 119.5 . . ?
C13 C14 H14A 119.5 . . ?
C14 C15 C23 121.9(6) . . ?
C14 C15 S4 114.9(5) . . ?
C23 C15 S4 123.2(5) . . ?
C17 C16 C24 122.7(7) . . ?
C17 C16 S4 111.8(6) . . ?
C24 C16 S4 125.4(5) . . ?
C18 C17 C16 122.6(8) . . ?
C18 C17 H17A 118.7 . . ?
C16 C17 H17A 118.7 . . ?
C17 C18 C19 116.1(6) . . ?
C17 C18 C28 124.5(8) . . ?
C19 C18 C28 119.4(8) . . ?
C20 C19 C18 121.6(7) . . ?
C20 C19 H19A 119.2 . . ?
C18 C19 H19A 119.2 . . ?
C19 C20 C24 124.1(7) . . ?
C19 C20 S1 114.5(6) . . ?
C24 C20 S1 121.3(5) . . ?
O1 C21 C5 123.7(7) . . ?
O1 C21 C1 123.2(6) . . ?
C5 C21 C1 113.1(6) . . ?
O2 C22 C10 119.8(6) . . ?
O2 C22 C6 123.7(6) . . ?
C10 C22 C6 116.4(6) . . ?
O3 C23 C11 121.1(5) . . ?
O3 C23 C15 124.0(6) . . ?
C11 C23 C15 114.9(5) . . ?
O4 C24 C20 122.2(6) . . ?
O4 C24 C16 124.9(6) . . ?
C20 C24 C16 112.9(6) . . ?
C31 C25 C29 130.8(18) . . ?
C31 C25 C3 109.5(16) . . ?
C29 C25 C3 110.5(12) . . ?
C31 C25 C30 92.7(18) . . ?
C29 C25 C30 101.6(13) . . ?
C3 C25 C30 107.2(12) . . ?
C33 C26 C8 110.6(9) . . ?
C33 C26 C32 110.8(11) . . ?
C8 C26 C32 111.2(9) . . ?
C33 C26 C34 111.3(10) . . ?
C8 C26 C34 108.7(7) . . ?
C32 C26 C34 104.2(10) . . ?
C36 C27 C35 109.4(8) . . ?
C36 C27 C13 113.0(8) . . ?
C35 C27 C13 107.7(7) . . ?
C36 C27 C37 108.4(8) . . ?
C35 C27 C37 109.0(9) . . ?
C13 C27 C37 109.2(7) . . ?
C38 C28 C18 113.6(9) . . ?
C38 C28 C39 106.4(10) . . ?
C18 C28 C39 110.8(8) . . ?
C38 C28 C40 108.9(10) . . ?
C18 C28 C40 107.2(7) . . ?
C39 C28 C40 109.9(10) . . ?
C25 C29 H29A 109.5 . . ?
C25 C29 H29B 109.5 . . ?
H29A C29 H29B 109.5 . . ?
C25 C29 H29C 109.5 . . ?
H29A C29 H29C 109.5 . . ?
H29B C29 H29C 109.5 . . ?
C25 C30 H30A 109.5 . . ?
C25 C30 H30B 109.5 . . ?
H30A C30 H30B 109.5 . . ?
C25 C30 H30C 109.5 . . ?
H30A C30 H30C 109.5 . . ?
H30B C30 H30C 109.5 . . ?
C25 C31 H31A 109.5 . . ?
C25 C31 H31B 109.5 . . ?
H31A C31 H31B 109.5 . . ?
C25 C31 H31C 109.5 . . ?
H31A C31 H31C 109.5 . . ?
H31B C31 H31C 109.5 . . ?
C26 C32 H32A 109.5 . . ?
C26 C32 H32B 109.5 . . ?
H32A C32 H32B 109.5 . . ?
C26 C32 H32C 109.5 . . ?
H32A C32 H32C 109.5 . . ?
H32B C32 H32C 109.5 . . ?
C26 C33 H33A 109.5 . . ?
C26 C33 H33B 109.5 . . ?
H33A C33 H33B 109.5 . . ?
C26 C33 H33C 109.5 . . ?
H33A C33 H33C 109.5 . . ?
H33B C33 H33C 109.5 . . ?
C26 C34 H34A 109.5 . . ?
C26 C34 H34B 109.5 . . ?
H34A C34 H34B 109.5 . . ?
C26 C34 H34C 109.5 . . ?
H34A C34 H34C 109.5 . . ?
H34B C34 H34C 109.5 . . ?
C27 C35 H35A 109.5 . . ?
C27 C35 H35B 109.5 . . ?
H35A C35 H35B 109.5 . . ?
C27 C35 H35C 109.5 . . ?
H35A C35 H35C 109.5 . . ?
H35B C35 H35C 109.5 . . ?
C27 C36 H36A 109.5 . . ?
C27 C36 H36B 109.5 . . ?
H36A C36 H36B 109.5 . . ?
C27 C36 H36C 109.5 . . ?
H36A C36 H36C 109.5 . . ?
H36B C36 H36C 109.5 . . ?
C27 C37 H37A 109.5 . . ?
C27 C37 H37B 109.5 . . ?
H37A C37 H37B 109.5 . . ?
C27 C37 H37C 109.5 . . ?
H37A C37 H37C 109.5 . . ?
H37B C37 H37C 109.5 . . ?
C28 C38 H38A 109.5 . . ?
C28 C38 H38B 109.5 . . ?
H38A C38 H38B 109.5 . . ?
C28 C38 H38C 109.5 . . ?
H38A C38 H38C 109.5 . . ?
H38B C38 H38C 109.5 . . ?
C28 C39 H39A 109.5 . . ?
C28 C39 H39B 109.5 . . ?
H39A C39 H39B 109.5 . . ?
C28 C39 H39C 109.5 . . ?
H39A C39 H39C 109.5 . . ?
H39B C39 H39C 109.5 . . ?
C28 C40 H40A 109.5 . . ?
C28 C40 H40B 109.5 . . ?
H40A C40 H40B 109.5 . . ?
C28 C40 H40C 109.5 . . ?
H40A C40 H40C 109.5 . . ?
H40B C40 H40C 109.5 . . ?
Cl1 C41 Cl3 120.9(15) . . ?
Cl1 C41 Cl2 116.3(15) . . ?
Cl3 C41 Cl2 109.3(13) . . ?
Cl1 C41 H41A 102.4 . . ?
Cl3 C41 H41A 102.4 . . ?
Cl2 C41 H41A 102.4 . . ?
Cl5 C42 Cl6 111.6(12) . . ?
Cl5 C42 Cl4 112.0(12) . . ?
Cl6 C42 Cl4 111.1(12) . . ?
Cl5 C42 H42A 107.3 . . ?
Cl6 C42 H42A 107.3 . . ?
Cl4 C42 H42A 107.3 . . ?
Cl9 C43 Cl8 125(4) . . ?
Cl9 C43 Cl7 123(4) . . ?
Cl8 C43 Cl7 110(3) . . ?
Cl9 C43 H43A 94.8 . . ?
Cl8 C43 H43A 94.8 . . ?
Cl7 C43 H43A 94.8 . . ?

loop_
_geom_bond_atom_site_label_1
_geom_bond_atom_site_label_2
_geom_bond_distance
_geom_bond_site_symmetry_2
_geom_bond_publ_flag
Eu1 O2 2.326(5) . ?
Eu1 O6 2.356(5) . ?
Eu1 O3 2.362(4) 2 ?
Eu1 O8 2.363(5) 2 ?
Eu1 O9 2.3762(4) . ?
Eu1 O7 2.381(5) 15_556 ?
Eu1 O4 2.415(4) 2 ?
Eu1 O1 2.457(5) . ?
Eu1 Mn1 3.3139(10) . ?
Eu1 S4 3.4795(17) 2 ?
Eu1 S2 3.4970(17) . ?
Eu1 S3 3.5113(16) 15_556 ?
Mn1 O5 2.113(10) 2 ?
Mn1 O5 2.113(10) . ?
Mn1 O1 2.208(4) 2 ?
Mn1 O1 2.208(4) . ?
Mn1 O4 2.209(5) . ?
Mn1 O4 2.209(5) 2 ?
Mn1 O9 2.228(6) . ?
Mn1 Eu1 3.3137(10) 2 ?
S1 O5 1.340(11) . ?
S1 O5' 1.409(11) . ?
S1 C1 1.776(9) . ?
S1 C20 1.777(8) . ?
S2 O6 1.507(5) . ?
S2 C5 1.767(8) . ?
S2 C6 1.769(7) . ?
S3 O7 1.525(5) . ?
S3 C10 1.787(7) . ?
S3 C11 1.795(6) . ?
S3 Eu1 3.5115(16) 16_556 ?
S4 O8 1.505(5) . ?
S4 C15 1.776(7) . ?
S4 C16 1.780(8) . ?
S4 Eu1 3.4795(17) 2 ?
O1 C21 1.316(8) . ?
O2 C22 1.307(7) . ?
O3 C23 1.318(7) . ?
O3 Eu1 2.362(4) 2 ?
O4 C24 1.316(8) . ?
O4 Eu1 2.414(4) 2 ?
O5 O5 1.76(2) 2 ?
O7 Eu1 2.381(5) 16_556 ?
O8 Eu1 2.363(5) 2 ?
O9 Eu1 2.3761(4) 2 ?
C1 C2 1.399(10) . ?
C1 C21 1.418(11) . ?
C2 C3 1.328(14) . ?
C2 H2A 0.9500 . ?
C3 C4 1.409(15) . ?
C3 C25 1.544(12) . ?
C4 C5 1.399(10) . ?
C4 H4A 0.9500 . ?
C5 C21 1.417(10) . ?
C6 C7 1.405(9) . ?
C6 C22 1.414(9) . ?
C7 C8 1.396(12) . ?
C7 H7A 0.9500 . ?
C8 C9 1.386(12) . ?
C8 C26 1.533(10) . ?
C9 C10 1.395(9) . ?
C9 H9A 0.9500 . ?
C10 C22 1.405(9) . ?
C11 C12 1.378(9) . ?
C11 C23 1.410(9) . ?
C12 C13 1.376(10) . ?
C12 H12A 0.9500 . ?
C13 C14 1.415(11) . ?
C13 C27 1.536(9) . ?
C14 C15 1.405(9) . ?
C14 H14A 0.9500 . ?
C15 C23 1.418(8) . ?
C16 C17 1.397(9) . ?
C16 C24 1.412(10) . ?
C17 C18 1.369(12) . ?
C17 H17A 0.9500 . ?
C18 C19 1.391(12) . ?
C18 C28 1.529(9) . ?
C19 C20 1.380(9) . ?
C19 H19A 0.9500 . ?
C20 C24 1.405(10) . ?
C25 C31 1.47(3) . ?
C25 C29 1.52(2) . ?
C25 C30 1.61(2) . ?
C26 C33 1.461(17) . ?
C26 C32 1.54(2) . ?
C26 C34 1.544(14) . ?
C27 C36 1.507(13) . ?
C27 C35 1.527(12) . ?
C27 C37 1.585(14) . ?
C28 C38 1.443(17) . ?
C28 C39 1.530(14) . ?
C28 C40 1.539(14) . ?
C29 H29A 0.9800 . ?
C29 H29B 0.9800 . ?
C29 H29C 0.9800 . ?
C30 H30A 0.9800 . ?
C30 H30B 0.9800 . ?
C30 H30C 0.9800 . ?
C31 H31A 0.9800 . ?
C31 H31B 0.9800 . ?
C31 H31C 0.9800 . ?
C32 H32A 0.9800 . ?
C32 H32B 0.9800 . ?
C32 H32C 0.9800 . ?
C33 H33A 0.9800 . ?
C33 H33B 0.9800 . ?
C33 H33C 0.9800 . ?
C34 H34A 0.9800 . ?
C34 H34B 0.9800 . ?
C34 H34C 0.9800 . ?
C35 H35A 0.9800 . ?
C35 H35B 0.9800 . ?
C35 H35C 0.9800 . ?
C36 H36A 0.9800 . ?
C36 H36B 0.9800 . ?
C36 H36C 0.9800 . ?
C37 H37A 0.9800 . ?
C37 H37B 0.9800 . ?
C37 H37C 0.9800 . ?
C38 H38A 0.9800 . ?
C38 H38B 0.9800 . ?
C38 H38C 0.9800 . ?
C39 H39A 0.9800 . ?
C39 H39B 0.9800 . ?
C39 H39C 0.9800 . ?
C40 H40A 0.9800 . ?
C40 H40B 0.9800 . ?
C40 H40C 0.9800 . ?
C41 Cl1 1.45(2) . ?
C41 Cl3 1.80(2) . ?
C41 Cl2 1.86(2) . ?
C41 H41A 1.0000 . ?
C42 Cl5 1.72(2) . ?
C42 Cl6 1.74(2) . ?
C42 Cl4 1.76(2) . ?
C42 H42A 1.0000 . ?
C43 Cl9 1.38(6) . ?
C43 Cl8 1.68(6) . ?
C43 Cl7 1.90(6) . ?
C43 H43A 1.0000 . ?
